data_2217771
loop_
_publ_author_name
'Rizal, Mohd. Razali'
'Ali, Hapipah M.'
'Ng, Seik Weng'

_publ_section_title
;
 1<i>H</i>-Indole-3-carbaldehyde azine
;
_journal_coeditor_code FL2186
_journal_issue 3
_journal_name_full 'Acta Crystallographica Section E'
_journal_page_first o555
_journal_paper_doi 10.1107/S1600536808003164
_journal_volume 64
_journal_year 2008
_chemical_formula_iupac 'C18 H14 N4'
_chemical_formula_moiety 'C18 H14 N4'
_chemical_formula_sum 'C18 H14 N4'
_chemical_formula_weight 286.33
_chemical_name_systematic
;
1<i>H</i>-Indole-3-carbaldehyde azine
;
_space_group_IT_number 14
_symmetry_cell_setting monoclinic
_symmetry_space_group_name_Hall '-P 2ybc'
_symmetry_space_group_name_H-M 'P 1 21/c 1'
_atom_sites_solution_hydrogens geom
_atom_sites_solution_primary direct
_atom_sites_solution_secondary difmap
_audit_creation_method SHELXL-97
_cell_angle_alpha 90.00
_cell_angle_beta 94.366(3)
_cell_angle_gamma 90.00
_cell_formula_units_Z 2
_cell_length_a 5.0849(2)
_cell_length_b 10.6708(4)
_cell_length_c 13.4435(5)
_cell_measurement_reflns_used 1012
_cell_measurement_temperature 295(2)
_cell_measurement_theta_max 23.6
_cell_measurement_theta_min 2.3
_cell_volume 727.33(5)
_computing_cell_refinement 'SAINT (Bruker, 2007)'
_computing_data_collection 'APEX2 (Bruker, 2007)'
_computing_data_reduction 'SAINT (Bruker, 2007)'
_computing_molecular_graphics 'X-SEED (Barbour, 2001)'
_computing_publication_material 'publCIF (Westrip, 2008)'
_computing_structure_refinement 'SHELXL97 (Sheldrick, 2008)'
_computing_structure_solution 'SHELXS97 (Sheldrick, 2008)'
_diffrn_ambient_temperature 295(2)
_diffrn_measured_fraction_theta_full 0.99
_diffrn_measured_fraction_theta_max 0.99
_diffrn_measurement_device_type 'Bruker APEX2'
_diffrn_measurement_method '\f and \w'
_diffrn_radiation_monochromator graphite
_diffrn_radiation_source 'fine-focus sealed tube'
_diffrn_radiation_type MoK\a
_diffrn_radiation_wavelength 0.71073
_diffrn_reflns_av_R_equivalents 0.0383
_diffrn_reflns_av_sigmaI/netI 0.0420
_diffrn_reflns_limit_h_max 6
_diffrn_reflns_limit_h_min -6
_diffrn_reflns_limit_k_max 13
_diffrn_reflns_limit_k_min -9
_diffrn_reflns_limit_l_max 17
_diffrn_reflns_limit_l_min -17
_diffrn_reflns_number 5388
_diffrn_reflns_theta_full 27.5
_diffrn_reflns_theta_max 27.5
_diffrn_reflns_theta_min 2.4
_diffrn_standards_decay_% 0
_diffrn_standards_interval_count 0
_diffrn_standards_interval_time 0
_diffrn_standards_number 0
_exptl_absorpt_coefficient_mu 0.081
_exptl_absorpt_correction_type none
_exptl_crystal_colour Green--yellow
_exptl_crystal_density_diffrn 1.307
_exptl_crystal_density_method 'not measured'
_exptl_crystal_description 'Irregular block'
_exptl_crystal_F_000 300
_exptl_crystal_size_max 0.33
_exptl_crystal_size_mid 0.27
_exptl_crystal_size_min 0.17
_refine_diff_density_max 0.17
_refine_diff_density_min -0.16
_refine_ls_extinction_coef 0.016(6)
_refine_ls_extinction_expression Fc^*^=kFc[1+0.001xFc^2^\l^3^/sin(2\q)]^-1/4^
_refine_ls_extinction_method 'SHELXL97 (Sheldrick, 2008)'
_refine_ls_goodness_of_fit_ref 1.01
_refine_ls_hydrogen_treatment mixed
_refine_ls_matrix_type full
_refine_ls_number_parameters 105
_refine_ls_number_reflns 1659
_refine_ls_number_restraints 0
_refine_ls_restrained_S_all 1.01
_refine_ls_R_factor_all 0.071
_refine_ls_R_factor_gt 0.042
_refine_ls_shift/su_max 0.001
_refine_ls_shift/su_mean 0.000
_refine_ls_structure_factor_coef Fsqd
_refine_ls_weighting_details 'calc w=1/[\s^2^(Fo^2^)+(0.0645P)^2^+] where P=(Fo^2^+2Fc^2^)/3'
_refine_ls_weighting_scheme calc
_refine_ls_wR_factor_gt 0.103
_refine_ls_wR_factor_ref 0.121
_reflns_number_gt 1085
_reflns_number_total 1659
_reflns_threshold_expression I>2\s(I)
_cod_data_source_file fl2186.cif
_cod_data_source_block I
_cod_depositor_comments
;
The following automatic conversions were performed:
'_symmetry_cell_setting' value 'Monoclinic' changed to 'monoclinic'
according to '/home/saulius/struct/CIF-dictionaries/cif_core.dic'
dictionary named 'cif_core.dic' version 2.4.1 from 2010-06-29.

Automatic conversion script
Id: cif_fix_enum 1527 2010-12-29 10:47:43Z saulius 

The following automatic conversions were performed:

'_symmetry_cell_setting' value 'Monoclinic' changed to 'monoclinic'
according to /home/saulius/struct/CIF-dictionaries/cif_core.dic
dictionary named 'cif_core.dic' version 2.4.1 from 2010-06-29.

Automatic conversion script
Id: cif_fix_values 1715 2011-07-08 13:25:40Z adriana 
;
_cod_original_sg_symbol_H-M 'P 21/c'
_cod_database_code 2217771
_cod_database_fobs_code 2217771

loop_
_symmetry_equiv_pos_as_xyz
'x, y, z'
'-x, y+1/2, -z+1/2'
'-x, -y, -z'
'x, -y-1/2, z-1/2'

loop_
_atom_site_type_symbol
_atom_site_label
_atom_site_fract_x
_atom_site_fract_y
_atom_site_fract_z
_atom_site_U_iso_or_equiv
_atom_site_adp_type
_atom_site_calc_flag
_atom_site_refinement_flags
_atom_site_occupancy
N N1 0.4730(3) 0.80590(10) 0.19780(10) 0.0484(4) Uani d . 1
N N2 0.4464(2) 0.51650(10) 0.45190(10) 0.0422(4) Uani d . 1
C C1 0.2718(3) 0.72220(10) 0.17260(10) 0.0425(4) Uani d . 1
C C2 0.1064(3) 0.7130(2) 0.08600(10) 0.0538(5) Uani d . 1
C C3 -0.0787(3) 0.6201(2) 0.08170(10) 0.0579(5) Uani d . 1
C C4 -0.1034(4) 0.5384(2) 0.16120(10) 0.0546(4) Uani d . 1
C C5 0.0606(3) 0.54730(10) 0.24730(10) 0.0454(4) Uani d . 1
C C6 0.2548(3) 0.63960(10) 0.25400(10) 0.0388(4) Uani d . 1
C C7 0.4578(3) 0.67730(10) 0.32850(10) 0.0400(4) Uani d . 1
C C8 0.5819(3) 0.77830(10) 0.29010(10) 0.0466(4) Uani d . 1
C C9 0.5376(3) 0.62130(10) 0.42280(10) 0.0411(4) Uani d . 1
H H1 0.524(3) 0.865(2) 0.1590(10) 0.062(5) Uiso d . 1
H H2 0.1210 0.7680 0.0330 0.065 Uiso calc R 1
H H3 -0.1911 0.6111 0.0243 0.070 Uiso calc R 1
H H4 -0.2329 0.4767 0.1561 0.065 Uiso calc R 1
H H5 0.0419 0.4926 0.3002 0.054 Uiso calc R 1
H H8 0.7215 0.8217 0.3228 0.056 Uiso calc R 1
H H9 0.6619 0.6629 0.4650 0.049 Uiso calc R 1

loop_
_atom_site_aniso_label
_atom_site_aniso_U_11
_atom_site_aniso_U_22
_atom_site_aniso_U_33
_atom_site_aniso_U_12
_atom_site_aniso_U_13
_atom_site_aniso_U_23
N1 0.0610(10) 0.0410(10) 0.0430(10) -0.0020(10) 0.0050(10) 0.0120(10)
N2 0.0630(10) 0.0360(10) 0.0270(10) -0.0010(10) -0.0030(10) 0.0010(10)
C1 0.0490(10) 0.0390(10) 0.0390(10) 0.0060(10) 0.0060(10) 0.0050(10)
C2 0.0620(10) 0.0580(10) 0.0400(10) 0.0070(10) -0.0010(10) 0.0140(10)
C3 0.0600(10) 0.0650(10) 0.0470(10) 0.0050(10) -0.0080(10) 0.0030(10)
C4 0.0540(10) 0.0500(10) 0.0590(10) -0.0030(10) -0.0010(10) 0.0000(10)
C5 0.0520(10) 0.0400(10) 0.0450(10) 0.0030(10) 0.0060(10) 0.0040(10)
C6 0.0460(10) 0.0350(10) 0.0360(10) 0.0070(10) 0.0070(10) 0.0030(10)
C7 0.0520(10) 0.0340(10) 0.0340(10) 0.0040(10) 0.0040(10) 0.0010(10)
C8 0.0590(10) 0.0400(10) 0.0410(10) -0.0020(10) 0.0010(10) 0.0030(10)
C9 0.0560(10) 0.0360(10) 0.0320(10) -0.0030(10) -0.0010(10) -0.0030(10)

loop_
_atom_type_symbol
_atom_type_description
_atom_type_scat_dispersion_real
_atom_type_scat_dispersion_imag
_atom_type_scat_source
C C 0.0033 0.0016 'International Tables Vol C Tables 4.2.6.8 and 6.1.1.4'
H H 0.0000 0.0000 'International Tables Vol C Tables 4.2.6.8 and 6.1.1.4'
N N 0.0061 0.0033 'International Tables Vol C Tables 4.2.6.8 and 6.1.1.4'

loop_
_geom_angle_atom_site_label_1
_geom_angle_atom_site_label_2
_geom_angle_atom_site_label_3
_geom_angle_site_symmetry_3
_geom_angle
C8 N1 C1 . 109.20(10)
C9 N2 N2 3_666 112.00(10)
N1 C1 C2 . 129.90(10)
N1 C1 C6 . 107.60(10)
C2 C1 C6 . 122.5(2)
C3 C2 C1 . 117.3(2)
C2 C3 C4 . 121.7(2)
C5 C4 C3 . 121.2(2)
C4 C5 C6 . 118.90(10)
C5 C6 C1 . 118.50(10)
C5 C6 C7 . 135.20(10)
C1 C6 C7 . 106.30(10)
C8 C7 C9 . 123.70(10)
C8 C7 C6 . 106.50(10)
C9 C7 C6 . 129.70(10)
N1 C8 C7 . 110.50(10)
N2 C9 C7 . 123.40(10)
C8 N1 H1 . 126.0(10)
C1 N1 H1 . 125.0(10)
C3 C2 H2 . 121.4
C1 C2 H2 . 121.4
C2 C3 H3 . 119.2
C4 C3 H3 . 119.2
C5 C4 H4 . 119.4
C3 C4 H4 . 119.4
C4 C5 H5 . 120.5
C6 C5 H5 . 120.5
N1 C8 H8 . 124.8
C7 C8 H8 . 124.8
N2 C9 H9 . 118.3
C7 C9 H9 . 118.3

loop_
_geom_bond_atom_site_label_1
_geom_bond_atom_site_label_2
_geom_bond_site_symmetry_2
_geom_bond_distance
N1 C8 . 1.351(2)
N1 C1 . 1.381(2)
N2 C9 . 1.283(2)
N2 N2 3_666 1.409(2)
C1 C2 . 1.387(2)
C1 C6 . 1.412(2)
C2 C3 . 1.365(2)
C3 C4 . 1.393(2)
C4 C5 . 1.377(2)
C5 C6 . 1.393(2)
C6 C7 . 1.440(2)
C7 C8 . 1.370(2)
C7 C9 . 1.432(2)
N1 H1 . 0.87(2)
C2 H2 . 0.9300
C3 H3 . 0.9300
C4 H4 . 0.9300
C5 H5 . 0.9300
C8 H8 . 0.9300
C9 H9 . 0.9300

loop_
_geom_hbond_atom_site_label_D
_geom_hbond_atom_site_label_H
_geom_hbond_atom_site_label_A
_geom_hbond_site_symmetry_A
_geom_hbond_distance_DH
_geom_hbond_distance_HA
_geom_hbond_distance_DA
_geom_hbond_angle_DHA
_geom_hbond_publ_flag
N1 H1 N2 2_655 0.87(2) 2.21(2) 3.065(2) 167(2) yes

loop_
_geom_torsion_atom_site_label_1
_geom_torsion_atom_site_label_2
_geom_torsion_atom_site_label_3
_geom_torsion_atom_site_label_4
_geom_torsion_site_symmetry_1
_geom_torsion
C8 N1 C1 C2 . -179.5(2)
C8 N1 C1 C6 . 0.5(2)
N1 C1 C2 C3 . -179.6(2)
C6 C1 C2 C3 . 0.4(2)
C1 C2 C3 C4 . 0.7(3)
C2 C3 C4 C5 . -0.7(3)
C3 C4 C5 C6 . -0.3(2)
C4 C5 C6 C1 . 1.3(2)
C4 C5 C6 C7 . -179.7(2)
N1 C1 C6 C5 . 178.60(10)
C2 C1 C6 C5 . -1.4(2)
N1 C1 C6 C7 . -0.6(2)
C2 C1 C6 C7 . 179.40(10)
C5 C6 C7 C8 . -178.6(2)
C1 C6 C7 C8 . 0.5(2)
C5 C6 C7 C9 . 5.1(3)
C1 C6 C7 C9 . -175.9(2)
C1 N1 C8 C7 . -0.2(2)
C9 C7 C8 N1 . 176.50(10)
C6 C7 C8 N1 . -0.2(2)
N2 N2 C9 C7 3_666 -178.90(10)
C8 C7 C9 N2 . -169.50(10)
C6 C7 C9 N2 . 6.3(3)
